data_1546871
loop_
_publ_author_name
'Jiang, Lin'
'Liu, Yue'
'Liu, Xin'
'Tian, Jinlei'
'Yan, Shiping'

_publ_section_title
;
 Three series of heterometallic Ni <sup>II</sup> --Ln <sup>III</sup>
 Schiff base complexes: synthesis, crystal structures and magnetic
 characterization
;
_journal_issue 37
_journal_name_full 'Dalton Transactions'
_journal_page_first 12558
_journal_page_last 12573
_journal_paper_doi 10.1039/C7DT02351K
_journal_volume 46
_journal_year 2017
_chemical_formula_moiety 'C48 H58 N4 Ni2 O22 Tb2'
_chemical_formula_sum 'C48 H58 N4 Ni2 O22 Tb2'
_chemical_formula_weight 1478.24
_space_group_crystal_system monoclinic
_space_group_IT_number 14
_space_group_name_Hall '-P 2ybc'
_space_group_name_H-M_alt 'P 1 21/c 1'
_symmetry_space_group_name_Hall '-P 2ybc'
_symmetry_space_group_name_H-M 'P 1 21/c 1'
_atom_sites_solution_hydrogens mixed
_atom_sites_solution_primary direct
_audit_creation_date 2017-07-31
_audit_creation_method
;
  Olex2 1.2
  (compiled Dec  5 2012 16:20:19, GUI svn.r4385)
;
_audit_update_record
;
2017-08-14 deposited with the CCDC.
2017-08-24 downloaded from the CCDC.
;
_cell_angle_alpha 90
_cell_angle_beta 91.61(3)
_cell_angle_gamma 90
_cell_formula_units_Z 2
_cell_length_a 12.950(3)
_cell_length_b 14.299(3)
_cell_length_c 17.450(4)
_cell_measurement_reflns_used 7789
_cell_measurement_temperature 130.45(10)
_cell_measurement_theta_max 28.7570
_cell_measurement_theta_min 3.2370
_cell_volume 3230.0(13)
_computing_cell_refinement 'CrysAlisPro, Agilent Technologies,Version 1.171.36.28'
_computing_data_collection 'CrysAlisPro, Agilent Technologies,Version 1.171.36.28'
_computing_data_reduction 'CrysAlisPro, Agilent Technologies,Version 1.171.36.28'
_computing_molecular_graphics
;
O. V. Dolomanov, L. J. Bourhis, R. J. Gildea, J. A. K. Howard and H. Puschmann,
OLEX2: a complete structure solution, refinement and analysis program.
J. Appl. Cryst. (2009). 42, 339-341.
;
_computing_publication_material
;
O. V. Dolomanov, L. J. Bourhis, R. J. Gildea, J. A. K. Howard and H. Puschmann,
OLEX2: a complete structure solution, refinement and analysis program.
J. Appl. Cryst. (2009). 42, 339-341.
;
_computing_structure_refinement
;
XL, G.M. Sheldrick, Acta Cryst.
(2008). A64, 112-122
;
_computing_structure_solution 'ShelXS-1997 (Sheldrick, 2008)'
_diffrn_ambient_temperature 130.45(10)
_diffrn_measured_fraction_theta_full 0.996
_diffrn_measured_fraction_theta_max 0.996
_diffrn_measurement_device_type 'SuperNova, Single source at offset, Eos'
_diffrn_radiation_type MoK\a
_diffrn_radiation_wavelength 0.71073
_diffrn_reflns_av_R_equivalents 0.0408
_diffrn_reflns_av_unetI/netI 0.0558
_diffrn_reflns_Laue_measured_fraction_full 0.996
_diffrn_reflns_Laue_measured_fraction_max 0.996
_diffrn_reflns_limit_h_max 15
_diffrn_reflns_limit_h_min -14
_diffrn_reflns_limit_k_max 17
_diffrn_reflns_limit_k_min -11
_diffrn_reflns_limit_l_max 20
_diffrn_reflns_limit_l_min -12
_diffrn_reflns_number 12736
_diffrn_reflns_point_group_measured_fraction_full 0.996
_diffrn_reflns_point_group_measured_fraction_max 0.996
_diffrn_reflns_theta_full 25.007
_diffrn_reflns_theta_max 25.007
_diffrn_reflns_theta_min 3.079
_diffrn_source 'SuperNova (Mo) X-ray Source'
_exptl_absorpt_coefficient_mu 2.806
_exptl_absorpt_correction_T_max 0.694
_exptl_absorpt_correction_T_min 0.609
_exptl_absorpt_correction_type multi-scan
_exptl_absorpt_process_details SADABS
_exptl_crystal_colour green
_exptl_crystal_density_diffrn 1.520
_exptl_crystal_description prism
_exptl_crystal_F_000 1472
_exptl_crystal_size_max 0.24
_exptl_crystal_size_mid 0.15
_exptl_crystal_size_min 0.13
_refine_diff_density_max 1.570
_refine_diff_density_min -1.668
_refine_diff_density_rms 0.151
_refine_ls_extinction_method none
_refine_ls_goodness_of_fit_ref 1.082
_refine_ls_hydrogen_treatment mixed
_refine_ls_matrix_type full
_refine_ls_number_parameters 360
_refine_ls_number_reflns 5690
_refine_ls_number_restraints 6
_refine_ls_restrained_S_all 1.083
_refine_ls_R_factor_all 0.0419
_refine_ls_R_factor_gt 0.0373
_refine_ls_shift/su_max 0.003
_refine_ls_shift/su_mean 0.000
_refine_ls_structure_factor_coef Fsqd
_refine_ls_weighting_details 'w=1/[\s^2^(Fo^2^)+(0.0540P)^2^+0.6438P] where P=(Fo^2^+2Fc^2^)/3'
_refine_ls_weighting_scheme calc
_refine_ls_wR_factor_gt 0.0998
_refine_ls_wR_factor_ref 0.1046
_reflns_Friedel_coverage 0.000
_reflns_number_gt 5052
_reflns_number_total 5690
_reflns_threshold_expression 'I > 2\s(I)'
_cod_data_source_file c7dt02351k2.cif
_cod_data_source_block p140118e_sq
_cod_depositor_comments
;
The following automatic conversions were performed:

'_exptl_absorpt_correction_type' value 'Multi-scan' changed to
'multi-scan' according to
/home/data/users/saulius/crontab/automatic-downloads/rss-feeds/RSC/lib/dictionaries/cif_core.dic
dictionary named 'cif_core.dic' version 2.4.2 from 2011-04-26.

Automatic conversion script
Id: cif_fix_values 4973 2017-02-22 13:04:09Z antanas 
;
_cod_database_code 1546871
_olex2_refinement_description
;
1. Fixed Uiso
 At 1.2 times of:
  H6 of C6, {H22A,H22B} of C22, H12 of C12, H4 of C4, H5 of C5, {H9A,H9B} of
  C9, {H11A,H11B} of C11, H10 of C10, H17 of C17, H16 of C16, H15 of C15, H8 of
  C8
 At 1.5 times of:
  H3 of O3, {H1A,H1B,H1C} of C1, {H23A,H23B,H23C} of C23, {H21A,H21B,H21C} of
  C21, H11 of O11, {H19A,H19B,H19C} of C19
2. Restrained distances
 O11-H11
 0.85 with sigma of 0.01
 C22-H11
 1.901302 with sigma of 0.02
 Ni1-H11
 2.726953 with sigma of 0.02
3. Rigid bond restraints
 C24, O7
 with sigma for 1-2 distances of 0.002 and sigma for 1-3 distances of 0.001
 C24, O6
 with sigma for 1-2 distances of 0.002 and sigma for 1-3 distances of 0.001
 C24, O8
 with sigma for 1-2 distances of 0.002 and sigma for 1-3 distances of 0.001
4.a Ternary CH refined with riding coordinates:
 C10(H10)
4.b Secondary CH2 refined with riding coordinates:
 C22(H22A,H22B), C9(H9A,H9B), C11(H11A,H11B)
4.c Aromatic/amide H refined with riding coordinates:
 C17(H17), C16(H16), C15(H15), C8(H8), C6(H6), C12(H12), C4(H4), C5(H5)
4.d Idealised Me refined as rotating group:
 C19(H19A,H19B,H19C), C1(H1A,H1B,H1C), C23(H23A,H23B,H23C), C21(H21A,H21B,H21C)
4.e Idealised tetrahedral OH refined as rotating group:
 O3(H3)
;
_olex2_submission_special_instructions 'No special instructions were received'
_shelx_shelxl_version_number 2014/7
_shelx_space_group_comment
;
The symmetry employed for this shelxl refinement is uniquely defined
by the following loop, which should always be used as a source of
symmetry information in preference to the above space-group names.
They are only intended as comments.
;

loop_
_space_group_symop_operation_xyz
'x, y, z'
'-x, y+1/2, -z+1/2'
'-x, -y, -z'
'x, -y-1/2, z-1/2'

loop_
_atom_site_label
_atom_site_type_symbol
_atom_site_fract_x
_atom_site_fract_y
_atom_site_fract_z
_atom_site_U_iso_or_equiv
_atom_site_adp_type
_atom_site_occupancy
_atom_site_site_symmetry_order
_atom_site_calc_flag
_atom_site_refinement_flags_posn
_atom_site_refinement_flags_adp
O7 O 0.2556(2) 0.4869(2) 1.0742(2) 0.0214(7) Uani 1 1 d . U
Tb1 Tb 0.50504(2) 0.64000(2) 1.00827(2) 0.01471(10) Uani 1 1 d . .
Ni1 Ni 0.74591(4) 0.66008(4) 0.93481(3) 0.01738(15) Uani 1 1 d D .
C18 C 0.4478(4) 0.6472(3) 0.8178(3) 0.0184(11) Uani 1 1 d . .
O2 O 0.6780(2) 0.6605(2) 1.03958(18) 0.0182(7) Uani 1 1 d . .
O5 O 0.3954(2) 0.6446(2) 0.88709(19) 0.0202(8) Uani 1 1 d . .
O6 O 0.3316(2) 0.6263(2) 1.06281(19) 0.0196(7) Uani 1 1 d . U
O11 O 0.7457(2) 0.8072(2) 0.93876(19) 0.0233(7) Uani 1 1 d D .
H11 H 0.694(2) 0.8395(14) 0.921(2) 0.035 Uiso 1 1 d D U
O1 O 0.5504(2) 0.6238(2) 1.14861(18) 0.0205(7) Uani 1 1 d . .
O4 O 0.5949(2) 0.6670(2) 0.89799(17) 0.0181(7) Uani 1 1 d . .
N2 N 0.7902(3) 0.6690(3) 0.8233(2) 0.0204(9) Uani 1 1 d . .
C2 C 0.7213(4) 0.6329(3) 1.1063(3) 0.0192(11) Uani 1 1 d . .
O8 O 0.4111(2) 0.50239(19) 1.0225(2) 0.0232(8) Uani 1 1 d . U
C19 C 0.2837(4) 0.6399(4) 0.8807(3) 0.0276(13) Uani 1 1 d . .
H19A H 0.2635 0.5827 0.8556 0.041 Uiso 1 1 calc R U
H19B H 0.2582 0.6921 0.8512 0.041 Uiso 1 1 calc R U
H19C H 0.2555 0.6417 0.9309 0.041 Uiso 1 1 calc R U
C13 C 0.5563(3) 0.6584(3) 0.8278(3) 0.0173(10) Uani 1 1 d . .
N1 N 0.8898(3) 0.6506(3) 0.9876(3) 0.0234(10) Uani 1 1 d . .
C10 C 0.9716(4) 0.6229(4) 0.8596(3) 0.0347(13) Uani 1 1 d . .
H10 H 1.0403 0.6254 0.8375 0.042 Uiso 1 1 calc R U
C24 C 0.3286(3) 0.5376(3) 1.0546(3) 0.0176(8) Uani 1 1 d . U
C17 C 0.4012(4) 0.6393(3) 0.7461(3) 0.0256(12) Uani 1 1 d . .
H17 H 0.3300 0.6315 0.7414 0.031 Uiso 1 1 calc R U
C16 C 0.4602(4) 0.6428(3) 0.6806(3) 0.0300(13) Uani 1 1 d . .
H16 H 0.4287 0.6385 0.6321 0.036 Uiso 1 1 calc R U
C14 C 0.6155(3) 0.6587(3) 0.7616(3) 0.0178(10) Uani 1 1 d . .
C15 C 0.5666(4) 0.6529(4) 0.6886(3) 0.0290(12) Uani 1 1 d . .
H15 H 0.6063 0.6559 0.6451 0.035 Uiso 1 1 calc R U
C8 C 0.9052(4) 0.6308(3) 1.0581(3) 0.0243(12) Uani 1 1 d . .
H8 H 0.9737 0.6217 1.0736 0.029 Uiso 1 1 calc R U
C6 C 0.8660(4) 0.5956(4) 1.1928(3) 0.0269(11) Uani 1 1 d . .
H6 H 0.9366 0.5875 1.2016 0.032 Uiso 1 1 calc R U
C22 C 0.7816(4) 0.8587(3) 1.0057(3) 0.0337(13) Uani 1 1 d D .
H22A H 0.8210 0.8174 1.0396 0.040 Uiso 1 1 calc R U
H22B H 0.7227 0.8815 1.0334 0.040 Uiso 1 1 calc R U
C3 C 0.6562(3) 0.6146(3) 1.1679(3) 0.0196(10) Uani 1 1 d . .
C7 C 0.8296(3) 0.6207(3) 1.1175(3) 0.0210(10) Uani 1 1 d . .
O3 O 0.9407(3) 0.5242(3) 0.8595(3) 0.0544(12) Uani 1 1 d . .
H3 H 0.8907 0.5174 0.8868 0.082 Uiso 1 1 calc R U
C1 C 0.4799(4) 0.6130(4) 1.2111(3) 0.0243(11) Uani 1 1 d . .
H1A H 0.4102 0.6211 1.1922 0.036 Uiso 1 1 calc R U
H1B H 0.4952 0.6591 1.2498 0.036 Uiso 1 1 calc R U
H1C H 0.4877 0.5516 1.2329 0.036 Uiso 1 1 calc R U
C12 C 0.7281(3) 0.6686(3) 0.7638(3) 0.0227(11) Uani 1 1 d . .
H12 H 0.7589 0.6754 0.7166 0.027 Uiso 1 1 calc R U
C4 C 0.6943(4) 0.5925(3) 1.2407(3) 0.0245(11) Uani 1 1 d . .
H4 H 0.6499 0.5840 1.2811 0.029 Uiso 1 1 calc R U
C5 C 0.8016(4) 0.5832(4) 1.2519(3) 0.0299(12) Uani 1 1 d . .
H5 H 0.8287 0.5683 1.3003 0.036 Uiso 1 1 calc R U
C9 C 0.9839(4) 0.6586(4) 0.9414(3) 0.0367(14) Uani 1 1 d . .
H9A H 1.0393 0.6241 0.9670 0.044 Uiso 1 1 calc R U
H9B H 1.0044 0.7238 0.9399 0.044 Uiso 1 1 calc R U
C11 C 0.9016(3) 0.6809(4) 0.8081(3) 0.0362(14) Uani 1 1 d . .
H11A H 0.9197 0.7463 0.8145 0.043 Uiso 1 1 calc R U
H11B H 0.9134 0.6641 0.7552 0.043 Uiso 1 1 calc R U
C23 C 0.8471(5) 0.9387(5) 0.9835(4) 0.0629(19) Uani 1 1 d . .
H23A H 0.8088 0.9785 0.9487 0.094 Uiso 1 1 calc R U
H23B H 0.9076 0.9158 0.9591 0.094 Uiso 1 1 calc R U
H23C H 0.8673 0.9737 1.0285 0.094 Uiso 1 1 calc R U
O9 O 0.4819(3) 0.7959(3) 1.00333(18) 0.0283(8) Uani 1 1 d . .
C20 C 0.4859(4) 0.8643(3) 0.9565(3) 0.0249(12) Uani 1 1 d . .
O10 O 0.5623(3) 0.8835(2) 0.9161(2) 0.0324(9) Uani 1 1 d . .
C21 C 0.3933(4) 0.9271(4) 0.9519(4) 0.0472(16) Uani 1 1 d . .
H21A H 0.3316 0.8898 0.9491 0.071 Uiso 1 1 calc R U
H21B H 0.3966 0.9656 0.9070 0.071 Uiso 1 1 calc R U
H21C H 0.3922 0.9661 0.9967 0.071 Uiso 1 1 calc R U

loop_
_atom_site_aniso_label
_atom_site_aniso_U_11
_atom_site_aniso_U_22
_atom_site_aniso_U_33
_atom_site_aniso_U_23
_atom_site_aniso_U_13
_atom_site_aniso_U_12
O7 0.0154(15) 0.0217(17) 0.0278(18) 0.0010(15) 0.0124(14) 0.0039(12)
Tb1 0.01367(15) 0.01679(16) 0.01393(15) 0.00133(8) 0.00481(10) 0.00122(8)
Ni1 0.0135(3) 0.0215(3) 0.0174(3) 0.0035(3) 0.0050(2) -0.0004(2)
C18 0.026(3) 0.016(2) 0.013(2) 0.0008(19) 0.007(2) 0.0011(19)
O2 0.0178(15) 0.0209(17) 0.0161(17) 0.0034(14) 0.0028(13) -0.0005(13)
O5 0.0157(16) 0.029(2) 0.0158(17) 0.0000(14) 0.0031(14) 0.0012(13)
O6 0.0181(16) 0.0187(14) 0.0223(18) 0.0020(14) 0.0086(14) 0.0022(13)
O11 0.0242(17) 0.0199(18) 0.0261(18) 0.0017(16) 0.0056(14) 0.0009(14)
O1 0.0194(16) 0.0276(18) 0.0147(17) 0.0009(15) 0.0046(14) 0.0010(14)
O4 0.0132(14) 0.0262(18) 0.0151(16) 0.0030(15) 0.0038(13) 0.0045(13)
N2 0.0185(19) 0.020(2) 0.023(2) 0.0058(19) 0.0097(17) 0.0018(17)
C2 0.026(3) 0.016(3) 0.016(2) 0.0009(19) -0.002(2) 0.0023(19)
O8 0.0170(16) 0.023(2) 0.0302(19) -0.0014(15) 0.0151(14) 0.0005(12)
C19 0.016(2) 0.042(4) 0.025(3) 0.003(2) 0.000(2) 0.005(2)
C13 0.022(2) 0.016(2) 0.014(2) -0.001(2) 0.003(2) 0.0021(19)
N1 0.0130(19) 0.029(2) 0.028(2) 0.0014(19) 0.0029(18) -0.0002(16)
C10 0.018(2) 0.045(3) 0.042(3) 0.004(3) 0.012(2) 0.005(2)
C24 0.0138(18) 0.0201(17) 0.019(2) -0.001(2) 0.0045(17) 0.0032(15)
C17 0.021(2) 0.033(3) 0.022(3) 0.003(2) -0.001(2) -0.004(2)
C16 0.038(3) 0.036(3) 0.017(3) -0.001(2) -0.001(2) -0.004(2)
C14 0.025(2) 0.011(2) 0.018(2) -0.0010(19) 0.007(2) 0.0037(19)
C15 0.037(3) 0.033(3) 0.017(3) 0.002(2) 0.005(2) -0.005(2)
C8 0.015(2) 0.026(3) 0.032(3) -0.002(2) -0.007(2) -0.001(2)
C6 0.022(2) 0.033(3) 0.026(3) 0.003(2) -0.005(2) 0.003(2)
C22 0.039(3) 0.027(3) 0.035(3) -0.006(2) -0.002(3) 0.000(2)
C3 0.023(2) 0.016(2) 0.020(2) -0.003(2) 0.000(2) -0.002(2)
C7 0.023(2) 0.019(2) 0.022(3) -0.003(2) 0.002(2) 0.002(2)
O3 0.041(2) 0.054(3) 0.070(3) 0.012(3) 0.027(2) 0.011(2)
C1 0.027(2) 0.030(3) 0.017(2) 0.003(2) 0.012(2) 0.003(2)
C12 0.029(3) 0.020(2) 0.020(3) -0.001(2) 0.017(2) 0.006(2)
C4 0.034(3) 0.024(3) 0.015(2) -0.001(2) 0.003(2) 0.001(2)
C5 0.038(3) 0.036(3) 0.015(2) 0.001(2) -0.007(2) 0.004(3)
C9 0.020(2) 0.052(4) 0.039(3) 0.009(3) 0.008(2) -0.006(2)
C11 0.019(2) 0.055(4) 0.035(3) 0.022(3) 0.016(2) -0.001(2)
C23 0.081(5) 0.045(4) 0.063(5) -0.005(4) 0.008(4) -0.026(4)
O9 0.0429(19) 0.020(2) 0.0220(18) -0.0004(15) 0.0049(16) 0.0067(16)
C20 0.030(3) 0.023(3) 0.021(3) -0.005(2) -0.006(2) -0.001(2)
O10 0.0360(19) 0.0269(19) 0.035(2) 0.0119(18) 0.0103(17) 0.0066(16)
C21 0.036(3) 0.040(4) 0.066(4) 0.022(3) 0.010(3) 0.008(3)

loop_
_atom_type_symbol
_atom_type_description
_atom_type_scat_dispersion_real
_atom_type_scat_dispersion_imag
_atom_type_scat_source
C C 0.0033 0.0016 'International Tables Vol C Tables 4.2.6.8 and 6.1.1.4'
H H 0.0000 0.0000 'International Tables Vol C Tables 4.2.6.8 and 6.1.1.4'
N N 0.0061 0.0033 'International Tables Vol C Tables 4.2.6.8 and 6.1.1.4'
Ni Ni 0.3393 1.1124 'International Tables Vol C Tables 4.2.6.8 and 6.1.1.4'
O O 0.0106 0.0060 'International Tables Vol C Tables 4.2.6.8 and 6.1.1.4'
Tb Tb -0.1723 4.1537 'International Tables Vol C Tables 4.2.6.8 and 6.1.1.4'

loop_
_geom_angle_atom_site_label_1
_geom_angle_atom_site_label_2
_geom_angle_atom_site_label_3
_geom_angle
_geom_angle_site_symmetry_1
_geom_angle_site_symmetry_3
C24 O7 Ni1 124.3(3) . 3_667
Ni1 Tb1 Tb1 94.876(12) . 3_667
O2 Tb1 Tb1 99.94(8) . 3_667
O2 Tb1 Ni1 35.77(8) . .
O2 Tb1 O5 135.78(11) . .
O2 Tb1 O6 143.59(11) . .
O2 Tb1 O1 65.31(11) . .
O2 Tb1 O8 73.48(11) . 3_667
O2 Tb1 O8 125.98(11) . .
O2 Tb1 C24 141.07(12) . .
O5 Tb1 Tb1 87.08(7) . 3_667
O5 Tb1 Ni1 100.49(8) . .
O5 Tb1 C24 79.27(12) . .
O6 Tb1 Tb1 85.44(7) . 3_667
O6 Tb1 Ni1 179.33(8) . .
O6 Tb1 O5 80.11(11) . .
O6 Tb1 O1 78.91(11) . .
O6 Tb1 C24 26.56(11) . .
O1 Tb1 Tb1 89.11(7) . 3_667
O1 Tb1 Ni1 100.50(8) . .
O1 Tb1 O5 158.91(11) . .
O1 Tb1 C24 81.01(12) . .
O4 Tb1 Tb1 97.05(8) . 3_667
O4 Tb1 Ni1 35.58(7) . .
O4 Tb1 O2 70.59(11) . .
O4 Tb1 O5 65.21(10) . .
O4 Tb1 O6 144.98(11) . .
O4 Tb1 O1 135.87(10) . .
O4 Tb1 O8 73.17(11) . 3_667
O4 Tb1 O8 120.45(12) . .
O4 Tb1 C24 138.52(12) . .
O8 Tb1 Tb1 31.09(8) 3_667 3_667
O8 Tb1 Tb1 31.77(8) . 3_667
O8 Tb1 Ni1 63.86(8) 3_667 .
O8 Tb1 Ni1 126.56(8) . .
O8 Tb1 O5 80.08(11) . .
O8 Tb1 O5 94.76(11) 3_667 .
O8 Tb1 O6 53.78(10) . .
O8 Tb1 O6 116.42(10) 3_667 .
O8 Tb1 O1 85.80(11) . .
O8 Tb1 O1 92.61(11) 3_667 .
O8 Tb1 O8 62.86(13) . 3_667
O8 Tb1 C24 27.22(12) . .
O8 Tb1 C24 89.94(12) 3_667 .
C24 Tb1 Tb1 58.89(9) . 3_667
C24 Tb1 Ni1 153.76(9) . .
O9 Tb1 Tb1 168.73(8) . 3_667
O9 Tb1 Ni1 91.39(9) . .
O9 Tb1 O2 90.61(11) . .
O9 Tb1 O5 82.57(11) . .
O9 Tb1 O6 88.40(11) . .
O9 Tb1 O1 98.96(11) . .
O9 Tb1 O4 82.67(12) . .
O9 Tb1 O8 140.46(11) . .
O9 Tb1 O8 154.32(12) . 3_667
O9 Tb1 C24 114.39(13) . .
O7 Ni1 Tb1 86.43(9) 3_667 .
O2 Ni1 O7 93.77(13) . 3_667
O2 Ni1 Tb1 41.17(8) . .
O2 Ni1 O11 88.11(12) . .
O2 Ni1 N1 90.37(15) . .
O11 Ni1 O7 177.56(14) . 3_667
O11 Ni1 Tb1 93.98(8) . .
O4 Ni1 O7 91.04(13) . 3_667
O4 Ni1 Tb1 41.11(9) . .
O4 Ni1 O2 81.36(12) . .
O4 Ni1 O11 87.70(12) . .
O4 Ni1 N2 89.39(14) . .
O4 Ni1 N1 171.67(15) . .
N2 Ni1 O7 89.63(15) . 3_667
N2 Ni1 Tb1 130.13(11) . .
N2 Ni1 O2 170.19(13) . .
N2 Ni1 O11 88.27(14) . .
N2 Ni1 N1 98.93(16) . .
N1 Ni1 O7 88.51(14) . 3_667
N1 Ni1 Tb1 130.57(12) . .
N1 Ni1 O11 93.05(14) . .
O5 C18 C13 113.4(4) . .
C17 C18 O5 124.7(4) . .
C17 C18 C13 121.8(4) . .
Ni1 O2 Tb1 103.06(13) . .
C2 O2 Tb1 123.3(3) . .
C2 O2 Ni1 126.5(3) . .
C18 O5 Tb1 116.7(3) . .
C18 O5 C19 116.1(4) . .
C19 O5 Tb1 127.0(3) . .
C24 O6 Tb1 93.5(3) . .
C22 O11 Ni1 122.3(3) . .
C3 O1 Tb1 116.2(3) . .
C3 O1 C1 116.1(3) . .
C1 O1 Tb1 127.4(3) . .
Ni1 O4 Tb1 103.31(13) . .
C13 O4 Tb1 124.9(3) . .
C13 O4 Ni1 128.6(3) . .
C12 N2 Ni1 125.3(3) . .
C12 N2 C11 116.2(4) . .
C11 N2 Ni1 118.5(3) . .
O2 C2 C3 118.3(4) . .
O2 C2 C7 122.9(5) . .
C3 C2 C7 118.8(4) . .
Tb1 O8 Tb1 117.14(13) . 3_667
C24 O8 Tb1 143.4(3) . 3_667
C24 O8 Tb1 98.9(3) . .
O4 C13 C18 118.3(4) . .
O4 C13 C14 124.2(4) . .
C14 C13 C18 117.4(4) . .
C8 N1 Ni1 124.2(3) . .
C8 N1 C9 115.7(4) . .
C9 N1 Ni1 119.9(3) . .
O3 C10 C9 110.1(5) . .
O3 C10 C11 111.7(5) . .
C11 C10 C9 114.9(5) . .
O7 C24 Tb1 175.4(3) . .
O7 C24 O6 124.6(4) . .
O7 C24 O8 121.6(4) . .
O6 C24 Tb1 59.9(2) . .
O6 C24 O8 113.8(4) . .
O8 C24 Tb1 53.9(2) . .
C18 C17 C16 120.4(4) . .
C15 C16 C17 119.1(5) . .
C13 C14 C15 120.1(4) . .
C13 C14 C12 123.0(4) . .
C15 C14 C12 116.9(4) . .
C16 C15 C14 121.2(5) . .
N1 C8 C7 128.4(4) . .
C5 C6 C7 122.5(4) . .
O11 C22 C23 110.8(5) . .
O1 C3 C2 113.5(4) . .
C4 C3 O1 124.0(4) . .
C4 C3 C2 122.5(4) . .
C2 C7 C8 124.9(4) . .
C2 C7 C6 117.1(4) . .
C6 C7 C8 118.0(4) . .
N2 C12 C14 128.1(4) . .
C3 C4 C5 118.3(4) . .
C6 C5 C4 120.7(4) . .
N1 C9 C10 114.8(4) . .
N2 C11 C10 113.7(4) . .
C20 O9 Tb1 140.9(3) . .
O9 C20 C21 116.6(5) . .
O10 C20 O9 124.8(4) . .
O10 C20 C21 118.6(5) . .

loop_
_geom_bond_atom_site_label_1
_geom_bond_atom_site_label_2
_geom_bond_distance
_geom_bond_site_symmetry_2
O7 Ni1 2.108(3) 3_667
O7 C24 1.246(5) .
Tb1 Tb1 4.0158(9) 3_667
Tb1 Ni1 3.4176(10) .
Tb1 O2 2.309(3) .
Tb1 O5 2.514(3) .
Tb1 O6 2.471(3) .
Tb1 O1 2.513(3) .
Tb1 O4 2.309(3) .
Tb1 O8 2.330(3) .
Tb1 O8 2.376(3) 3_667
Tb1 C24 2.850(4) .
Tb1 O9 2.250(4) .
Ni1 O7 2.108(3) 3_667
Ni1 O2 2.051(3) .
Ni1 O11 2.105(3) .
Ni1 O4 2.043(3) .
Ni1 N2 2.048(4) .
Ni1 N1 2.059(4) .
C18 O5 1.403(6) .
C18 C13 1.419(6) .
C18 C17 1.379(7) .
O2 C2 1.337(5) .
O5 C19 1.449(5) .
O6 C24 1.277(5) .
O11 C22 1.447(6) .
O1 C3 1.407(5) .
O1 C1 1.451(5) .
O4 C13 1.316(5) .
N2 C12 1.295(6) .
N2 C11 1.484(5) .
C2 C3 1.409(7) .
C2 C7 1.421(7) .
O8 Tb1 2.376(3) 3_667
O8 C24 1.320(5) .
C13 C14 1.405(7) .
N1 C8 1.273(7) .
N1 C9 1.484(6) .
C10 O3 1.467(7) .
C10 C9 1.521(8) .
C10 C11 1.507(7) .
C17 C16 1.393(7) .
C16 C15 1.389(7) .
C14 C15 1.408(7) .
C14 C12 1.464(6) .
C8 C7 1.452(7) .
C6 C7 1.429(7) .
C6 C5 1.357(7) .
C22 C23 1.482(8) .
C3 C4 1.387(6) .
C4 C5 1.404(6) .
O9 C20 1.277(6) .
C20 O10 1.262(6) .
C20 C21 1.498(7) .

loop_
_geom_torsion_atom_site_label_1
_geom_torsion_atom_site_label_2
_geom_torsion_atom_site_label_3
_geom_torsion_atom_site_label_4
_geom_torsion
_geom_torsion_site_symmetry_1
Tb1 O2 C2 C3 -18.0(5) .
Tb1 O2 C2 C7 161.5(3) .
Tb1 O6 C24 O7 178.9(4) .
Tb1 O6 C24 O8 -1.4(4) .
Tb1 O1 C3 C2 10.9(5) .
Tb1 O1 C3 C4 -171.0(4) .
Tb1 O4 C13 C18 11.1(6) .
Tb1 O4 C13 C14 -168.2(3) .
Tb1 O8 C24 O7 -178.8(4) .
Tb1 O8 C24 O7 -8.5(8) 3_667
Tb1 O8 C24 Tb1 170.4(6) 3_667
Tb1 O8 C24 O6 1.5(4) .
Tb1 O8 C24 O6 171.8(3) 3_667
Tb1 O9 C20 O10 -53.0(7) .
Tb1 O9 C20 C21 128.9(5) .
Ni1 O7 C24 O6 -177.0(3) 3_667
Ni1 O7 C24 O8 3.3(6) 3_667
Ni1 O2 C2 C3 -163.4(3) .
Ni1 O2 C2 C7 16.1(6) .
Ni1 O11 C22 C23 136.3(4) .
Ni1 O4 C13 C18 167.6(3) .
Ni1 O4 C13 C14 -11.7(7) .
Ni1 N2 C12 C14 -2.3(7) .
Ni1 N2 C11 C10 40.4(6) .
Ni1 N1 C8 C7 -7.1(7) .
Ni1 N1 C9 C10 -30.8(6) .
C18 C13 C14 C15 3.3(7) .
C18 C13 C14 C12 -179.3(4) .
C18 C17 C16 C15 1.1(7) .
O2 C2 C3 O1 3.1(6) .
O2 C2 C3 C4 -175.1(4) .
O2 C2 C7 C8 -3.8(7) .
O2 C2 C7 C6 176.9(4) .
O5 C18 C13 O4 -1.4(6) .
O5 C18 C13 C14 178.0(4) .
O5 C18 C17 C16 179.9(4) .
O1 C3 C4 C5 178.5(4) .
O4 C13 C14 C15 -177.4(4) .
O4 C13 C14 C12 0.1(7) .
C2 C3 C4 C5 -3.5(7) .
C13 C18 O5 Tb1 -7.3(5) .
C13 C18 O5 C19 175.8(4) .
C13 C18 C17 C16 -0.5(7) .
C13 C14 C15 C16 -2.8(7) .
C13 C14 C12 N2 7.5(8) .
N1 C8 C7 C2 -0.9(8) .
N1 C8 C7 C6 178.4(5) .
C17 C18 O5 Tb1 172.3(4) .
C17 C18 O5 C19 -4.6(6) .
C17 C18 C13 O4 179.0(4) .
C17 C18 C13 C14 -1.7(7) .
C17 C16 C15 C14 0.6(7) .
C15 C14 C12 N2 -175.0(5) .
C8 N1 C9 C10 143.9(5) .
C3 C2 C7 C8 175.7(4) .
C3 C2 C7 C6 -3.6(7) .
C3 C4 C5 C6 0.0(8) .
C7 C2 C3 O1 -176.5(4) .
C7 C2 C3 C4 5.4(7) .
C7 C6 C5 C4 1.5(8) .
O3 C10 C9 N1 -58.5(6) .
O3 C10 C11 N2 51.9(7) .
C1 O1 C3 C2 -175.3(4) .
C1 O1 C3 C4 2.8(6) .
C12 N2 C11 C10 -142.0(5) .
C12 C14 C15 C16 179.6(4) .
C5 C6 C7 C2 0.3(7) .
C5 C6 C7 C8 -179.1(5) .
C9 N1 C8 C7 178.4(5) .
C9 C10 C11 N2 -74.4(6) .
C11 N2 C12 C14 -179.6(5) .
C11 C10 C9 N1 68.7(6) .
